data_2242781
loop_
_publ_author_name
'Chia, Tze Shyang'
'Kwong, Huey Chong'
'Wong, Qin Ai'
'Quah, Ching Kheng'
'Arafath, Md. Azharul'

_publ_section_title
;
 Crystal structure of a second monoclinic polymorph of 3-methoxybenzoic
 acid with <i>Z</i>' = 1
;
_journal_coeditor_code HB7789
_journal_issue 1
_journal_name_full 'Acta Crystallographica Section E'
_journal_page_first 8
_journal_page_last 11
_journal_paper_doi 10.1107/S2056989018016900
_journal_volume 75
_journal_year 2019
_chemical_formula_iupac 'C8 H8 O3'
_chemical_formula_moiety 'C8 H8 O3'
_chemical_formula_sum 'C8 H8 O3'
_chemical_formula_weight 152.14
_chemical_name_systematic
;
3-Methoxybenzoic acid
;
_space_group_crystal_system monoclinic
_space_group_IT_number 14
_space_group_name_Hall '-P 2ybc'
_space_group_name_H-M_alt 'P 1 21/c 1'
_symmetry_space_group_name_Hall '-P 2ybc'
_symmetry_space_group_name_H-M 'P 1 21/c 1'
_atom_sites_solution_hydrogens mixed
_atom_sites_solution_primary direct
_audit_creation_method SHELXL-2014/7
_cell_angle_alpha 90
_cell_angle_beta 90.889(2)
_cell_angle_gamma 90
_cell_formula_units_Z 4
_cell_length_a 3.8018(4)
_cell_length_b 15.6027(16)
_cell_length_c 11.9755(12)
_cell_measurement_reflns_used 3889
_cell_measurement_temperature 100.0(10)
_cell_measurement_theta_max 32.41
_cell_measurement_theta_min 2.61
_cell_volume 710.28(13)
_computing_cell_refinement
;
SAINT (Bruker, 2009)
;
_computing_data_collection
;
APEX2 (Bruker, 2009)
;
_computing_data_reduction
;
SAINT (Bruker, 2009)
;
_computing_molecular_graphics
;
SHELXTL (Sheldrick, 2008)
;
_computing_publication_material
;
PLATON (Spek, 2009) and publCIF (Westrip, 2010)
;
_computing_structure_refinement
;
SHELXL2014 (Sheldrick, 2015)
;
_computing_structure_solution
;
SHELXS2013 (Sheldrick, 2008)
;
_diffrn_ambient_temperature 100.0(10)
_diffrn_measured_fraction_theta_full 0.983
_diffrn_measured_fraction_theta_max 0.982
_diffrn_measurement_device_type 'Bruker SMART APEXII DUO CCD'
_diffrn_measurement_method '\f and \w scans'
_diffrn_radiation_monochromator graphite
_diffrn_radiation_source 'fine-focus sealed tube'
_diffrn_radiation_type MoK\a
_diffrn_radiation_wavelength 0.71073
_diffrn_reflns_av_R_equivalents 0.0225
_diffrn_reflns_av_unetI/netI 0.0243
_diffrn_reflns_limit_h_max 5
_diffrn_reflns_limit_h_min -5
_diffrn_reflns_limit_k_max 23
_diffrn_reflns_limit_k_min -21
_diffrn_reflns_limit_l_max 17
_diffrn_reflns_limit_l_min -18
_diffrn_reflns_number 9395
_diffrn_reflns_theta_full 25.242
_diffrn_reflns_theta_max 32.603
_diffrn_reflns_theta_min 2.144
_exptl_absorpt_coefficient_mu 0.110
_exptl_absorpt_correction_T_max 0.987
_exptl_absorpt_correction_T_min 0.881
_exptl_absorpt_correction_type multi-scan
_exptl_absorpt_process_details
;
(<i>SADABS</i>; Bruker, 2009)
;
_exptl_crystal_colour colourless
_exptl_crystal_density_diffrn 1.423
_exptl_crystal_description plate
_exptl_crystal_F_000 320
_exptl_crystal_size_max 0.563
_exptl_crystal_size_mid 0.221
_exptl_crystal_size_min 0.121
_refine_diff_density_max 0.402
_refine_diff_density_min -0.274
_refine_ls_extinction_method none
_refine_ls_goodness_of_fit_ref 1.036
_refine_ls_hydrogen_treatment mixed
_refine_ls_matrix_type full
_refine_ls_number_parameters 105
_refine_ls_number_reflns 2550
_refine_ls_number_restraints 0
_refine_ls_restrained_S_all 1.036
_refine_ls_R_factor_all 0.0508
_refine_ls_R_factor_gt 0.0383
_refine_ls_shift/su_max 0.001
_refine_ls_shift/su_mean 0.000
_refine_ls_structure_factor_coef Fsqd
_refine_ls_weighting_details 'w=1/[\s^2^(Fo^2^)+(0.0616P)^2^+0.1229P] where P=(Fo^2^+2Fc^2^)/3'
_refine_ls_weighting_scheme calc
_refine_ls_wR_factor_gt 0.1049
_refine_ls_wR_factor_ref 0.1132
_reflns_number_gt 2049
_reflns_number_total 2550
_reflns_threshold_expression 'I > 2\s(I)'
_cod_data_source_file hb7789sup1.cif
_cod_data_source_block I
_cod_database_code 2242781
_shelx_space_group_comment
;
The symmetry employed for this shelxl refinement is uniquely defined
by the following loop, which should always be used as a source of
symmetry information in preference to the above space-group names.
They are only intended as comments.
;
_shelx_estimated_absorpt_t_min 0.941
_shelx_estimated_absorpt_t_max 0.987

loop_
_space_group_symop_operation_xyz
'x, y, z'
'-x, y+1/2, -z+1/2'
'-x, -y, -z'
'x, -y-1/2, z-1/2'

loop_
_atom_site_type_symbol
_atom_site_label
_atom_site_fract_x
_atom_site_fract_y
_atom_site_fract_z
_atom_site_U_iso_or_equiv
_atom_site_adp_type
_atom_site_calc_flag
_atom_site_occupancy
O O1 0.20200(18) 0.96657(4) 0.88546(5) 0.02247(16) Uani d 1
O O2 -0.04494(18) 0.88699(4) 1.01876(5) 0.02142(16) Uani d 1
H H1O2 -0.091(5) 0.9451(12) 1.0523(16) 0.068(5) Uiso d 1
O O3 0.17686(17) 0.58676(4) 0.92170(5) 0.01959(15) Uani d 1
C C1 0.2204(2) 0.81461(6) 0.86862(7) 0.01512(16) Uani d 1
C C2 0.1573(2) 0.73618(6) 0.91952(7) 0.01515(16) Uani d 1
H H2A 0.0504 0.7341 0.9906 0.018 Uiso calc 1
C C3 0.2516(2) 0.66069(5) 0.86565(7) 0.01517(16) Uani d 1
C C4 0.4082(2) 0.66360(6) 0.76109(7) 0.01698(17) Uani d 1
H H4A 0.4738 0.6121 0.7245 0.020 Uiso calc 1
C C5 0.4674(2) 0.74261(6) 0.71099(7) 0.01847(18) Uani d 1
H H5A 0.5727 0.7447 0.6396 0.022 Uiso calc 1
C C6 0.3755(2) 0.81821(6) 0.76329(7) 0.01759(17) Uani d 1
H H6A 0.4169 0.8718 0.7283 0.021 Uiso calc 1
C C7 0.1244(2) 0.89573(6) 0.92491(7) 0.01636(17) Uani d 1
C C8 0.2877(2) 0.50822(6) 0.87173(7) 0.01985(18) Uani d 1
H H8A 0.2229 0.4601 0.9198 0.030 Uiso calc 1
H H8B 0.5434 0.5091 0.8628 0.030 Uiso calc 1
H H8C 0.1726 0.5017 0.7984 0.030 Uiso calc 1

loop_
_atom_site_aniso_label
_atom_site_aniso_U_11
_atom_site_aniso_U_22
_atom_site_aniso_U_33
_atom_site_aniso_U_12
_atom_site_aniso_U_13
_atom_site_aniso_U_23
O1 0.0301(3) 0.0151(3) 0.0223(3) -0.0001(2) 0.0063(2) 0.0011(2)
O2 0.0285(3) 0.0176(3) 0.0184(3) 0.0009(2) 0.0077(2) -0.0004(2)
O3 0.0254(3) 0.0134(3) 0.0202(3) 0.0012(2) 0.0073(2) 0.0000(2)
C1 0.0147(3) 0.0151(4) 0.0156(3) 0.0003(3) 0.0006(2) -0.0005(3)
C2 0.0151(3) 0.0165(4) 0.0139(3) 0.0002(3) 0.0018(2) -0.0004(3)
C3 0.0146(3) 0.0150(4) 0.0159(3) 0.0000(3) 0.0013(2) 0.0001(3)
C4 0.0161(3) 0.0190(4) 0.0160(3) 0.0008(3) 0.0025(3) -0.0026(3)
C5 0.0175(4) 0.0231(4) 0.0149(4) -0.0005(3) 0.0035(3) -0.0001(3)
C6 0.0182(4) 0.0183(4) 0.0164(4) -0.0009(3) 0.0023(3) 0.0021(3)
C7 0.0164(3) 0.0170(4) 0.0157(3) 0.0006(3) 0.0008(3) 0.0001(3)
C8 0.0217(4) 0.0141(4) 0.0238(4) 0.0017(3) 0.0033(3) -0.0029(3)

loop_
_atom_type_symbol
_atom_type_description
_atom_type_scat_dispersion_real
_atom_type_scat_dispersion_imag
_atom_type_scat_source
C C 0.0033 0.0016 'International Tables Vol C Tables 4.2.6.8 and 6.1.1.4'
H H 0.0000 0.0000 'International Tables Vol C Tables 4.2.6.8 and 6.1.1.4'
O O 0.0106 0.0060 'International Tables Vol C Tables 4.2.6.8 and 6.1.1.4'

loop_
_geom_angle_atom_site_label_1
_geom_angle_atom_site_label_2
_geom_angle_atom_site_label_3
_geom_angle
C7 O2 H1O2 109.8(11)
C3 O3 C8 116.94(7)
C2 C1 C6 120.52(8)
C2 C1 C7 120.47(7)
C6 C1 C7 119.01(8)
C1 C2 C3 119.62(7)
C1 C2 H2A 120.2
C3 C2 H2A 120.2
O3 C3 C2 115.43(7)
O3 C3 C4 124.26(7)
C2 C3 C4 120.31(8)
C5 C4 C3 119.34(8)
C5 C4 H4A 120.3
C3 C4 H4A 120.3
C6 C5 C4 121.13(8)
C6 C5 H5A 119.4
C4 C5 H5A 119.4
C5 C6 C1 119.09(8)
C5 C6 H6A 120.5
C1 C6 H6A 120.5
O1 C7 O2 122.85(8)
O1 C7 C1 121.76(7)
O2 C7 C1 115.39(7)
O3 C8 H8A 109.5
O3 C8 H8B 109.5
H8A C8 H8B 109.5
O3 C8 H8C 109.5
H8A C8 H8C 109.5
H8B C8 H8C 109.5

loop_
_geom_bond_atom_site_label_1
_geom_bond_atom_site_label_2
_geom_bond_distance
O1 C7 1.2394(10)
O2 C7 1.3110(10)
O2 H1O2 1.01(2)
O3 C3 1.3666(10)
O3 C8 1.4301(10)
C1 C2 1.3896(12)
C1 C6 1.4019(11)
C1 C7 1.4823(12)
C2 C3 1.3925(12)
C2 H2A 0.9500
C3 C4 1.3956(12)
C4 C5 1.3909(12)
C4 H4A 0.9500
C5 C6 1.3829(12)
C5 H5A 0.9500
C6 H6A 0.9500
C8 H8A 0.9800
C8 H8B 0.9800
C8 H8C 0.9800

loop_
_geom_hbond_atom_site_label_D
_geom_hbond_atom_site_label_H
_geom_hbond_atom_site_label_A
_geom_hbond_site_symmetry_A
_geom_hbond_distance_DH
_geom_hbond_distance_HA
_geom_hbond_distance_DA
_geom_hbond_angle_DHA
_geom_hbond_publ_flag
O2 H1O2 O1 3_577 1.008(19) 1.626(19) 2.6295(9) 173.3(17) yes
C8 H8A O3 3_567 0.98 2.56 3.4016(11) 144 yes

_cod_database_fobs_code 2242781
